data_1100597
loop_
_publ_author_name
'Anfang, S.'
'Harms, K.'
'Weller, F.'
'Borgmeier, O.'
'Lueken, H.'
'Schilder, H.'
'Dehnicke, K.'

_publ_section_title
;
 Phosphaniminato-Komplexe Seltener Erden. Synthese und Kristallstrukturen
 von [M~2~(C~5~H~5~)~3~(NPPh~3~)~3~] &#x00B7; 3 C~7~H~8~ mit M = Y, Dy und Er.
 Magnetische Eigenschaften von
 [Dy~2~(C~5~H~5~)~3~(NPPh~3~)~3~] &#x00B7; 3 C~7~H~8~
;
_journal_coden_ASTM ZAACAB
_journal_issue 1
_journal_name_full
;
 Zeitschrift fuer Anorganische und Allgemeine Chemie
;
_journal_page_first 159
_journal_page_last 166
_journal_paper_doi 10.1002/(sici)1521-3749(199801)624:1<159::aid-zaac159>3.0.co;2-z
_journal_volume 624
_journal_year 1998
_chemical_formula_sum 'C90 H84 N3 P3 Y2'
_space_group_IT_number 61
_symmetry_cell_setting orthorhombic
_symmetry_Int_Tables_number 61
_symmetry_space_group_name_Hall '-P 2ac 2ab'
_symmetry_space_group_name_H-M 'P b c a'
_cell_angle_alpha 90
_cell_angle_beta 90
_cell_angle_gamma 90
_cell_formula_units_Z 8
_cell_length_a 27.372(6)
_cell_length_b 19.889(4)
_cell_length_c 28.579(6)
_cod_database_code 1100597

loop_
_symmetry_equiv_pos_site_id
_symmetry_equiv_pos_as_xyz
1 x,y,z
2 1/2+x,y,1/2-z
3 x,1/2-y,1/2+z
4 1/2-x,1/2+y,z
5 -x,-y,-z
6 -1/2-x,-y,-1/2+z
7 -x,-1/2+y,-1/2-z
8 -1/2+x,-1/2-y,-z

loop_
_atom_site_label
_atom_site_type_symbol
_atom_site_fract_x
_atom_site_fract_y
_atom_site_fract_z
Y1 Y 0.10576(6) 0.27323(6) 0.36682(5)
P1 P 0.12534(15) 0.43259(19) 0.42851(16)
N1 N 0.1186(3) 0.3701(4) 0.3970(3)
Y2 Y 0.10694(5) 0.30524(5) 0.24764(5)
P2 P -0.00591(13) 0.2993(2) 0.30985(17)
N2 N 0.0513(3) 0.2933(5) 0.3082(4)
P3 P 0.21180(14) 0.23634(19) 0.30639(17)
N3 N 0.1581(3) 0.2617(4) 0.3040(4)
C1 C 0.2141(5) 0.4738(4) 0.3894(3)
C2 C 0.2622(5) 0.4961(4) 0.3904(3)
C3 C 0.2845(3) 0.5108(4) 0.4329(5)
C4 C 0.2587(4) 0.5033(4) 0.4744(3)
C5 C 0.2106(4) 0.4810(4) 0.4735(3)
C6 C 0.1882(3) 0.4663(4) 0.4310(5)
H1 H 0.19860 0.46360 0.36000
H2 H 0.28010 0.50140 0.36150
H3 H 0.31790 0.52630 0.43350
H4 H 0.27420 0.51350 0.50390
H5 H 0.19260 0.47580 0.50230
C7 C 0.1039(3) 0.5731(8) 0.4279(3)
C8 C 0.0813(5) 0.6302(5) 0.4102(5)
C9 C 0.0479(4) 0.6246(6) 0.3738(5)
C10 C 0.0371(3) 0.5618(8) 0.3551(3)
C11 C 0.0596(5) 0.5047(5) 0.3729(5)
C12 C 0.0930(4) 0.5103(5) 0.4093(4)
H6 H 0.12710 0.57700 0.45320
H7 H 0.08890 0.67380 0.42310
H8 H 0.03230 0.66430 0.36140
H9 H 0.01390 0.55790 0.32980
H10 H 0.05210 0.46110 0.35990
C13 C 0.1231(3) 0.3637(7) 0.5110(6)
C14 C 0.1088(5) 0.3473(5) 0.5563(6)
C15 C 0.0758(5) 0.3880(9) 0.5800(3)
C16 C 0.0571(4) 0.4452(8) 0.5585(6)
C17 C 0.0714(5) 0.4616(4) 0.5133(6)
C18 C 0.1043(5) 0.4209(8) 0.4895(3)
H11 H 0.14600 0.33540 0.49450
H12 H 0.12180 0.30760 0.57120
H13 H 0.06590 0.37660 0.61150
H14 H 0.03420 0.47340 0.57500
H15 H 0.05840 0.50130 0.49830
C19 C -0.0495(4) 0.4289(7) 0.3063(3)
C20 C -0.0639(2) 0.4867(4) 0.2827(5)
C21 C -0.0598(3) 0.4902(4) 0.2343(5)
C22 C -0.0412(4) 0.4358(6) 0.2095(3)
C23 C -0.0267(3) 0.3780(4) 0.2330(5)
C24 C -0.0309(3) 0.3745(4) 0.2814(5)
H16 H -0.05240 0.42650 0.33990
H17 H -0.07680 0.52440 0.30000
H18 H -0.06980 0.53030 0.21800
H19 H -0.03830 0.43820 0.17590
H20 H -0.01380 0.34030 0.21580
C25 C -0.0803(4) 0.2369(3) 0.2531(4)
C26 C -0.1042(3) 0.1810(6) 0.2352(3)
C27 C -0.0876(4) 0.1168(4) 0.2460(3)
C28 C -0.0472(4) 0.1086(4) 0.2749(4)
C29 C -0.0233(3) 0.1645(6) 0.2929(3)
C30 C -0.0398(4) 0.2287(4) 0.2820(3)
H21 H -0.09180 0.28150 0.24560
H22 H -0.13220 0.18660 0.21510
H23 H -0.10420 0.07790 0.23360
H24 H -0.03570 0.06400 0.28250
H25 H 0.00480 0.15890 0.31290
C31 C -0.0050(3) 0.3384(4) 0.4030(6)
C32 C -0.0221(5) 0.3412(5) 0.4488(5)
C33 C -0.0657(6) 0.3098(7) 0.4606(3)
C34 C -0.0923(3) 0.2756(5) 0.4267(6)
C35 C -0.0753(5) 0.2728(5) 0.3810(5)
C36 C -0.0316(5) 0.3042(6) 0.3691(3)
H26 H 0.02530 0.36020 0.39470
H27 H -0.00360 0.36500 0.47230
H28 H -0.07750 0.31180 0.49240
H29 H -0.12260 0.25380 0.43500
H30 H -0.09370 0.24900 0.35740
C37 C 0.1815(3) 0.1066(5) 0.2850(3)
C38 C 0.1881(3) 0.0418(4) 0.2679(3)
C39 C 0.2339(4) 0.0214(3) 0.2524(3)
C40 C 0.2731(3) 0.0657(6) 0.2540(3)
C41 C 0.2665(3) 0.1305(5) 0.2711(4)
C42 C 0.2207(4) 0.1510(3) 0.2866(3)
H31 H 0.14970 0.12090 0.29580
H32 H 0.16090 0.01110 0.26680
H33 H 0.23840 -0.02360 0.24050
H34 H 0.30490 0.05160 0.24320
H35 H 0.29370 0.16130 0.27220
C43 C 0.2507(3) 0.2815(4) 0.2231(5)
C44 C 0.2829(5) 0.3181(6) 0.1954(3)
C45 C 0.3195(3) 0.3563(4) 0.2162(5)
C46 C 0.3238(3) 0.3579(4) 0.2647(5)
C47 C 0.2916(5) 0.3213(5) 0.2923(3)
C48 C 0.2550(3) 0.2831(4) 0.2715(4)
H36 H 0.22540 0.25500 0.20860
H37 H 0.27990 0.31700 0.16180
H38 H 0.34180 0.38180 0.19700
H39 H 0.34920 0.38450 0.27910
H40 H 0.29460 0.32240 0.32590
C49 C 0.2625(4) 0.1853(4) 0.3818(4)
C50 C 0.2823(3) 0.1900(5) 0.4264(5)
C51 C 0.2771(3) 0.2489(7) 0.4521(3)
C52 C 0.2521(4) 0.3033(4) 0.4330(4)
C53 C 0.2323(3) 0.2987(4) 0.3883(4)
C54 C 0.2375(3) 0.2397(7) 0.3627(3)
H41 H 0.26610 0.14440 0.36400
H42 H 0.29960 0.15220 0.43970
H43 H 0.29080 0.25220 0.48310
H44 H 0.24850 0.34420 0.45070
H45 H 0.21500 0.33640 0.37510
C55 C 0.0545(6) 0.1786(9) 0.4094(7)
H46 H 0.02090 0.18100 0.40510
C56 C 0.0845(7) 0.1415(8) 0.3811(6)
H47 H 0.07580 0.11650 0.35490
C57 C 0.1325(7) 0.1496(8) 0.4008(7)
H48 H 0.16080 0.12940 0.38950
C58 C 0.1300(7) 0.1919(8) 0.4386(6)
H49 H 0.15660 0.20470 0.45670
C59 C 0.0797(7) 0.2140(8) 0.4466(6)
H50 H 0.06730 0.24280 0.46940
C60 C 0.0725(7) 0.2726(8) 0.1625(6)
H51 H 0.05840 0.30740 0.14550
C61 C 0.0490(5) 0.2282(9) 0.1923(6)
H52 H 0.01550 0.22780 0.19780
C62 C 0.0838(7) 0.1818(7) 0.2141(5)
H53 H 0.07740 0.14950 0.23680
C63 C 0.1297(6) 0.1967(8) 0.1929(6)
H54 H 0.15850 0.17290 0.19750
C64 C 0.1242(6) 0.2535(10) 0.1635(6)
H55 H 0.14920 0.27510 0.14740
C65 C 0.1531(7) 0.4090(9) 0.2084(9)
H56 H 0.17320 0.39870 0.18310
C66 C 0.1031(8) 0.4256(7) 0.2059(7)
H57 H 0.08370 0.42850 0.17930
C67 C 0.0898(6) 0.4367(6) 0.2510(8)
H58 H 0.05840 0.44950 0.25940
C68 C 0.1279(7) 0.4270(7) 0.2844(6)
H59 H 0.12710 0.43060 0.31680
C69 C 0.1671(8) 0.4104(8) 0.2544(8)
H60 H 0.19870 0.40140 0.26470
C70 C 0.0226(12) 0.3892(17) 0.0508(11)
C71 C -0.0348(9) 0.3366(8) 0.0740(9)
C72 C -0.0822(11) 0.3258(9) 0.0898(8)
C73 C -0.1129(5) 0.3801(18) 0.0983(8)
C74 C -0.0962(8) 0.4453(13) 0.0910(8)
C75 C -0.0488(10) 0.4561(6) 0.0751(8)
C76 C -0.0181(6) 0.4017(13) 0.0666(8)
C77 C 0.3930(15) 0.4257(13) 0.5717(18)
C78 C 0.3238(19) 0.3798(15) 0.5472(4)
C79 C 0.2794(12) 0.3561(12) 0.5640(17)
C80 C 0.273(1) 0.3455(10) 0.6116(21)
C81 C 0.3111(21) 0.3586(14) 0.6425(6)
C82 C 0.3555(14) 0.3823(13) 0.6257(15)
C83 C 0.3619(8) 0.3929(11) 0.5781(18)
C84 C 0.1964(11) 0.3738(13) 0.0693(8)
C85 C 0.2552(9) 0.3720(7) 0.0648(7)
C86 C 0.3052(8) 0.3839(9) 0.0675(6)
C87 C 0.3226(5) 0.4393(11) 0.0920(6)
C88 C 0.2900(8) 0.4829(7) 0.1137(6)
C89 C 0.2401(7) 0.4711(8) 0.1110(5)
C90 C 0.2227(5) 0.4157(10) 0.0866(7)

loop_
_atom_type_symbol
_atom_type_radius_bond
C 0.68
H 0.23
N 0.68
P 1.05
Y 1.73
